data_1509492
loop_
_publ_author_name
'Matsunaga, H.'
'Fukuoka, H.'
'Yamanaka, S.'

_publ_section_title
;
 Crystal structure and ionic conductivity of ruthenium diphosphate A Ru2
 (P2 O7)2, A = Li, Na and Ag, with a tunnel structure
;
_journal_name_full 'Materials Research Bulletin'
_journal_page_first 991
_journal_page_last 1001
_journal_paper_doi 10.1016/S0025-5408(03)00067-9
_journal_volume 38
_journal_year 2003
_chemical_formula_sum 'Ag O14 P4 Ru1.9'
_chemical_name_systematic 'Ag Ru1.9 (P2 O7)2'
_space_group_IT_number 2
_symmetry_space_group_name_Hall '-P 1'
_symmetry_space_group_name_H-M 'P -1'
_cell_angle_alpha 90.44
_cell_angle_beta 92.8
_cell_angle_gamma 104.88
_cell_formula_units_Z 1
_cell_length_a 4.759
_cell_length_b 6.843
_cell_length_c 8.063
_cell_volume 253.414
_citation_journal_id_ASTM MRBUAC
_cod_data_source_file silver1-2_467.cif
_cod_data_source_block Ag1O14P4Ru1.9
_cod_original_cell_volume 253.4144
_cod_original_formula_sum 'Ag1 O14 P4 Ru1.9'
_cod_database_code 1509492

loop_
_symmetry_equiv_pos_as_xyz
x,y,z
-x,-y,-z

loop_
_atom_site_label
_atom_site_type_symbol
_atom_site_fract_x
_atom_site_fract_y
_atom_site_fract_z
_atom_site_occupancy
_atom_site_U_iso_or_equiv
O1 O-2 0.6216 0.8053 0.6427 1 0.0
O4 O-2 0.0361 0.243 0.8747 1 0.0
O7 O-2 0.2854 0.4573 0.6414 1 0.0
Ag1 Ag+1 0.5 0 0 1 0.0
P2 P+5 0.5121 0.62575 0.75157 1 0.0
P1 P+5 0.1109 0.2367 0.69442 1 0.0
O2 O-2 0.2418 0.4649 0.1986 1 0.0
O5 O-2 0.8587 0.1936 0.5659 1 0.0
O3 O-2 0.6488 0.3185 0.1027 1 0.0
Ru1 Ru+3 0.5 0 0.5 0.9094 0.0
Ru2 Ru+3 0 0.5 0 0.9984 0.0
O6 O-2 0.3074 0.0927 0.6831 1 0.0
